data_7217636
loop_
_publ_author_name
'Vidyacharan, Shinde'
'Sagar, A.'
'Chaitra, N. C.'
'Sharada, Duddu S.'

_publ_section_title
;
 A facile synthesis of 2H-indazoles under neat conditions and further
 transformation into aza-\g-carboline alkaloid analogues in a tandem
 one-pot fashion
;
_journal_issue 65
_journal_name_full 'RSC Advances'
_journal_page_first 34232
_journal_paper_doi 10.1039/C4RA06838F
_journal_volume 4
_journal_year 2014
_chemical_formula_moiety 'C15 H14 N2 O'
_chemical_formula_sum 'C15 H14 N2 O'
_chemical_formula_weight 238.28
_chemical_melting_point 117.0(10)
_chemical_name_systematic
;
 2-(4-methoxybenzyl)-2H-indazole
;
_space_group_crystal_system monoclinic
_space_group_IT_number 4
_space_group_name_Hall 'P 2yb'
_space_group_name_H-M_alt 'P 1 21 1'
_symmetry_space_group_name_Hall 'P 2yb'
_symmetry_space_group_name_H-M 'P 1 21 1'
_atom_sites_solution_hydrogens geom
_audit_creation_method SHELXL-2013
_cell_angle_alpha 90
_cell_angle_beta 110.273(18)
_cell_angle_gamma 90
_cell_formula_units_Z 2
_cell_length_a 9.4150(16)
_cell_length_b 5.6395(9)
_cell_length_c 12.3566(18)
_cell_measurement_temperature 293(2)
_cell_volume 615.44(18)
_computing_structure_refinement 'SHELXL-2013 (Sheldrick, 2013)'
_diffrn_ambient_temperature 293(2)
_diffrn_measured_fraction_theta_full 0.995
_diffrn_measured_fraction_theta_max 0.974
_diffrn_radiation_type CuK\a
_diffrn_radiation_wavelength 1.54184
_diffrn_reflns_av_R_equivalents 0.0200
_diffrn_reflns_av_unetI/netI 0.0361
_diffrn_reflns_Laue_measured_fraction_full 0.995
_diffrn_reflns_Laue_measured_fraction_max 0.974
_diffrn_reflns_limit_h_max 10
_diffrn_reflns_limit_h_min -11
_diffrn_reflns_limit_k_max 3
_diffrn_reflns_limit_k_min -6
_diffrn_reflns_limit_l_max 15
_diffrn_reflns_limit_l_min -14
_diffrn_reflns_number 2239
_diffrn_reflns_point_group_measured_fraction_full 0.722
_diffrn_reflns_point_group_measured_fraction_max 0.701
_diffrn_reflns_theta_full 67.684
_diffrn_reflns_theta_max 70.672
_diffrn_reflns_theta_min 3.814
_exptl_absorpt_coefficient_mu 0.652
_exptl_absorpt_correction_T_max 1.00000
_exptl_absorpt_correction_T_min 0.82368
_exptl_absorpt_correction_type multi-scan
_exptl_absorpt_process_details
;
CrysAlisPro, Agilent Technologies,
Version 1.171.35.19 (release 27-10-2011 CrysAlis171 .NET)
(compiled Oct 27 2011,15:02:11)
Empirical absorption correction using spherical harmonics,
 implemented in SCALE3 ABSPACK scaling algorithm. 
_exptl_special_details
;
_exptl_crystal_density_diffrn 1.286
_exptl_crystal_F_000 252
_exptl_crystal_size_max 0.18
_exptl_crystal_size_mid 0.16
_exptl_crystal_size_min 0.12
_refine_diff_density_max 0.146
_refine_diff_density_min -0.128
_refine_diff_density_rms 0.036
_refine_ls_abs_structure_details
;
 Flack x determined using 335 quotients [(I+)-(I-)]/[(I+)+(I-)]
 (Parsons and Flack (2004), Acta Cryst. A60, s61).
;
_refine_ls_abs_structure_Flack -0.1(3)
_refine_ls_extinction_coef 0.015(3)
_refine_ls_extinction_expression Fc^*^=kFc[1+0.001xFc^2^\l^3^/sin(2\q)]^-1/4^
_refine_ls_extinction_method SHELXL
_refine_ls_goodness_of_fit_ref 1.091
_refine_ls_hydrogen_treatment constr
_refine_ls_matrix_type full
_refine_ls_number_parameters 165
_refine_ls_number_reflns 1654
_refine_ls_number_restraints 1
_refine_ls_restrained_S_all 1.091
_refine_ls_R_factor_all 0.0463
_refine_ls_R_factor_gt 0.0386
_refine_ls_shift/su_max 0.000
_refine_ls_shift/su_mean 0.000
_refine_ls_structure_factor_coef Fsqd
_refine_ls_weighting_details 'w=1/[\s^2^(Fo^2^)+(0.0545P)^2^] where P=(Fo^2^+2Fc^2^)/3'
_refine_ls_weighting_scheme calc
_refine_ls_wR_factor_gt 0.0975
_refine_ls_wR_factor_ref 0.1079
_reflns_Friedel_coverage 0.298
_reflns_Friedel_fraction_full 0.380
_reflns_Friedel_fraction_max 0.362
_reflns_number_gt 1425
_reflns_number_total 1654
_reflns_threshold_expression 'I > 2\s(I)'
_cod_data_source_file c4ra06838f2.cif
_cod_data_source_block shelx
_cod_depositor_comments
;
The following automatic conversions were performed:

'_chemical_melting_point' value '116-118' was changed to '117.0(10)'
- the average value was taken and precision was estimated.

Automatic conversion script
Id: cif_fix_values 2281 2013-09-26 08:29:07Z andrius 
;
_cod_database_code 7217636
_shelx_space_group_comment
;
The symmetry employed for this shelxl refinement is uniquely defined
by the following loop, which should always be used as a source of
symmetry information in preference to the above space-group names.
They are only intended as comments.
;
_shelxl_version_number 2013-4

loop_
_space_group_symop_operation_xyz
'x, y, z'
'-x, y+1/2, -z'

loop_
_atom_site_label
_atom_site_type_symbol
_atom_site_fract_x
_atom_site_fract_y
_atom_site_fract_z
_atom_site_U_iso_or_equiv
_atom_site_adp_type
_atom_site_occupancy
_atom_site_site_symmetry_order
_atom_site_calc_flag
_atom_site_refinement_flags_posn
_atom_site_refinement_flags_adp
N1 N 0.7382(3) 0.1090(5) 0.53885(19) 0.0579(7) Uani 1 1 d . .
O1 O 0.7611(2) 0.7341(5) 0.98013(18) 0.0750(7) Uani 1 1 d . .
C2 C 0.8430(3) 0.0865(6) 0.4063(2) 0.0549(7) Uani 1 1 d . .
C7 C 0.7583(3) 0.2981(6) 0.3967(2) 0.0527(7) Uani 1 1 d . .
C14 C 0.5851(3) 0.3933(7) 0.7130(2) 0.0664(9) Uani 1 1 d . .
H14 H 0.4958 0.3882 0.6496 0.080 Uiso 1 1 calc R U
N2 N 0.6935(3) 0.3115(5) 0.4780(2) 0.0593(6) Uani 1 1 d . .
C9 C 0.6970(3) 0.2329(6) 0.7194(2) 0.0588(8) Uani 1 1 d . .
C1 C 0.8258(3) -0.0286(6) 0.5005(2) 0.0601(7) Uani 1 1 d . .
H1 H 0.8674 -0.1740 0.5310 0.072 Uiso 1 1 calc R U
C13 C 0.5997(3) 0.5625(7) 0.7972(2) 0.0657(9) Uani 1 1 d . .
H13 H 0.5213 0.6684 0.7904 0.079 Uiso 1 1 calc R U
C6 C 0.7471(3) 0.4609(6) 0.3069(2) 0.0625(8) Uani 1 1 d . .
H6 H 0.6918 0.6004 0.2994 0.075 Uiso 1 1 calc R U
C4 C 0.9047(4) 0.1984(7) 0.2416(3) 0.0687(9) Uani 1 1 d . .
H4 H 0.9526 0.1686 0.1886 0.082 Uiso 1 1 calc R U
C3 C 0.9178(3) 0.0386(6) 0.3280(3) 0.0652(9) Uani 1 1 d . .
H3 H 0.9750 -0.0987 0.3348 0.078 Uiso 1 1 calc R U
C10 C 0.8305(3) 0.2457(7) 0.8158(3) 0.0665(9) Uani 1 1 d . .
H10 H 0.9085 0.1389 0.8229 0.080 Uiso 1 1 calc R U
C11 C 0.8478(3) 0.4139(7) 0.9001(2) 0.0670(9) Uani 1 1 d . .
H11 H 0.9377 0.4207 0.9628 0.080 Uiso 1 1 calc R U
C12 C 0.7332(3) 0.5723(7) 0.8924(2) 0.0595(8) Uani 1 1 d . .
C5 C 0.8191(4) 0.4082(7) 0.2323(3) 0.0687(9) Uani 1 1 d . .
H5 H 0.8120 0.5136 0.1728 0.082 Uiso 1 1 calc R U
C8 C 0.6760(4) 0.0446(8) 0.6288(3) 0.0713(10) Uani 1 1 d . .
H8A H 0.7243 -0.1003 0.6660 0.086 Uiso 1 1 calc R U
H8B H 0.5686 0.0124 0.5926 0.086 Uiso 1 1 calc R U
C15 C 0.6422(4) 0.8907(8) 0.9796(3) 0.0859(11) Uani 1 1 d . .
H15A H 0.6147 0.9882 0.9118 0.129 Uiso 1 1 calc R U
H15B H 0.6759 0.9895 1.0471 0.129 Uiso 1 1 calc R U
H15C H 0.5560 0.8000 0.9797 0.129 Uiso 1 1 calc R U

loop_
_atom_site_aniso_label
_atom_site_aniso_U_11
_atom_site_aniso_U_22
_atom_site_aniso_U_33
_atom_site_aniso_U_23
_atom_site_aniso_U_13
_atom_site_aniso_U_12
N1 0.0616(13) 0.0598(17) 0.0519(12) -0.0004(13) 0.0192(10) -0.0037(14)
O1 0.0769(14) 0.082(2) 0.0597(12) -0.0040(12) 0.0151(10) -0.0017(15)
C2 0.0553(14) 0.0567(19) 0.0490(13) -0.0055(15) 0.0134(11) -0.0022(15)
C7 0.0514(13) 0.0529(16) 0.0516(14) 0.0001(15) 0.0149(11) -0.0019(14)
C14 0.0562(16) 0.086(3) 0.0508(15) 0.0059(17) 0.0102(13) -0.0043(18)
N2 0.0611(13) 0.0578(16) 0.0600(13) 0.0016(14) 0.0224(11) 0.0033(13)
C9 0.0621(16) 0.067(2) 0.0503(14) 0.0056(14) 0.0232(12) -0.0065(16)
C1 0.0629(15) 0.0543(18) 0.0566(15) -0.0022(16) 0.0124(13) 0.0036(16)
C13 0.0589(15) 0.079(2) 0.0552(14) 0.0098(17) 0.0144(13) 0.0041(17)
C6 0.0674(16) 0.0553(19) 0.0633(16) 0.0035(16) 0.0210(14) -0.0004(17)
C4 0.077(2) 0.076(2) 0.0588(17) -0.0109(18) 0.0313(15) -0.0105(19)
C3 0.0667(17) 0.062(2) 0.0668(17) -0.0100(17) 0.0226(14) 0.0007(17)
C10 0.0589(15) 0.081(3) 0.0599(16) 0.0063(17) 0.0212(13) 0.0057(17)
C11 0.0539(15) 0.086(3) 0.0554(15) 0.0042(17) 0.0121(13) 0.0011(18)
C12 0.0634(15) 0.067(2) 0.0485(13) 0.0053(15) 0.0197(12) -0.0050(16)
C5 0.0779(19) 0.072(2) 0.0558(16) 0.0010(17) 0.0226(15) -0.013(2)
C8 0.0778(19) 0.079(3) 0.0624(16) 0.0007(18) 0.0307(15) -0.0153(19)
C15 0.091(2) 0.087(3) 0.084(2) -0.013(2) 0.036(2) 0.001(2)

loop_
_atom_type_symbol
_atom_type_description
_atom_type_scat_dispersion_real
_atom_type_scat_dispersion_imag
_atom_type_scat_source
C C 0.0181 0.0091 'International Tables Vol C Tables 4.2.6.8 and 6.1.1.4'
H H 0.0000 0.0000 'International Tables Vol C Tables 4.2.6.8 and 6.1.1.4'
N N 0.0311 0.0180 'International Tables Vol C Tables 4.2.6.8 and 6.1.1.4'
O O 0.0492 0.0322 'International Tables Vol C Tables 4.2.6.8 and 6.1.1.4'

loop_
_geom_angle_atom_site_label_1
_geom_angle_atom_site_label_2
_geom_angle_atom_site_label_3
_geom_angle
C1 N1 N2 113.9(2)
C1 N1 C8 125.6(3)
N2 N1 C8 120.0(3)
C12 O1 C15 118.3(3)
C1 C2 C3 135.9(3)
C1 C2 C7 103.7(2)
C3 C2 C7 120.4(3)
N2 C7 C6 128.2(3)
N2 C7 C2 111.9(3)
C6 C7 C2 119.9(3)
C9 C14 C13 122.6(3)
C7 N2 N1 103.5(3)
C14 C9 C10 117.4(3)
C14 C9 C8 121.5(3)
C10 C9 C8 121.1(3)
N1 C1 C2 107.0(3)
C14 C13 C12 119.2(3)
C5 C6 C7 118.2(3)
C3 C4 C5 120.6(3)
C4 C3 C2 118.6(3)
C11 C10 C9 121.0(3)
C10 C11 C12 120.7(3)
O1 C12 C11 116.5(3)
O1 C12 C13 124.3(3)
C11 C12 C13 119.2(3)
C6 C5 C4 122.3(3)
N1 C8 C9 113.8(3)

loop_
_geom_bond_atom_site_label_1
_geom_bond_atom_site_label_2
_geom_bond_distance
N1 C1 1.333(4)
N1 N2 1.352(4)
N1 C8 1.470(4)
O1 C12 1.371(4)
O1 C15 1.424(4)
C2 C1 1.391(4)
C2 C3 1.405(4)
C2 C7 1.417(4)
C7 N2 1.346(3)
C7 C6 1.415(4)
C14 C9 1.370(5)
C14 C13 1.383(5)
C9 C10 1.403(4)
C9 C8 1.506(5)
C13 C12 1.394(4)
C6 C5 1.353(4)
C4 C3 1.370(5)
C4 C5 1.414(5)
C10 C11 1.375(5)
C11 C12 1.379(5)
